data_7001430
loop_
_publ_author_name
'Mills, David P.'
'Cooper, Oliver J.'
'McMaster, Jonathan'
'Lewis, William'
'Liddle, Stephen T.'

_publ_section_title
;
 Synthesis and reactivity of the yttrium-alkyl-carbene complex
 [Y(BIPM)(CH2C6H5)(THF)] (BIPM = {C(PPh2NSiMe3)2})
;
_journal_issue 23
_journal_name_full 'Dalton Transactions'
_journal_page_first 4547
_journal_page_last 4555
_journal_paper_doi 10.1039/b902079a
_journal_year 2009
_chemical_formula_moiety 'C42 H53 N2 O P2 Si2 Y'
_chemical_formula_sum 'C42 H53 N2 O P2 Si2 Y'
_chemical_formula_weight 808.89
_chemical_name_systematic
;
?
;
_space_group_IT_number 11
_symmetry_cell_setting monoclinic
_symmetry_space_group_name_Hall '-P 2yb'
_symmetry_space_group_name_H-M 'P 1 21/m 1'
_atom_sites_solution_hydrogens 'geom, Me from difmap'
_atom_sites_solution_primary direct
_atom_sites_solution_secondary difmap
_audit_creation_method 'enCIFer editing of SHELXL97 CIF output'
_cell_angle_alpha 90.00
_cell_angle_beta 93.894(2)
_cell_angle_gamma 90.00
_cell_formula_units_Z 2
_cell_length_a 10.4711(7)
_cell_length_b 19.2484(13)
_cell_length_c 10.6315(8)
_cell_measurement_reflns_used 3496
_cell_measurement_temperature 150(2)
_cell_measurement_theta_max 25.67
_cell_measurement_theta_min 2.22
_cell_volume 2137.9(3)
_computing_cell_refinement 'Bruker SAINT version 6.36a (Bruker, 2000)'
_computing_data_collection 'Bruker SMART version 5.625 (Bruker, 2001)'
_computing_data_reduction 'Bruker SAINT; Bruker SHELXTL (Bruker, 2001)'
_computing_molecular_graphics 'Bruker SHELXTL'
_computing_publication_material 'enCIFer(Allen et al.,2004);PLATON(Spek,2003)'
_computing_structure_refinement 'SHELXL-97 (Sheldrick, 1997)'
_computing_structure_solution 'Bruker SHELXTL'
_diffrn_ambient_temperature 150(2)
_diffrn_measured_fraction_theta_full 0.997
_diffrn_measured_fraction_theta_max 0.997
_diffrn_measurement_device_type 'Bruker SMART APEX CCD diffractometer'
_diffrn_measurement_method '\w rotation with narrow frames'
_diffrn_radiation_monochromator graphite
_diffrn_radiation_source 'normal-focus sealed tube'
_diffrn_radiation_type MoK\a
_diffrn_radiation_wavelength 0.71073
_diffrn_reflns_av_R_equivalents 0.0285
_diffrn_reflns_av_sigmaI/netI 0.0343
_diffrn_reflns_limit_h_max 12
_diffrn_reflns_limit_h_min -12
_diffrn_reflns_limit_k_max 22
_diffrn_reflns_limit_k_min -16
_diffrn_reflns_limit_l_max 12
_diffrn_reflns_limit_l_min -12
_diffrn_reflns_number 11198
_diffrn_reflns_theta_full 24.99
_diffrn_reflns_theta_max 24.99
_diffrn_reflns_theta_min 2.19
_diffrn_standards_decay_% 0
_diffrn_standards_number 0
_exptl_absorpt_coefficient_mu 1.527
_exptl_absorpt_correction_T_max 0.75
_exptl_absorpt_correction_T_min 0.61
_exptl_absorpt_correction_type multi-scan
_exptl_absorpt_process_details '(SADABS; Bruker, 2001)'
_exptl_crystal_colour 'Pale yellow'
_exptl_crystal_density_diffrn 1.257
_exptl_crystal_density_method 'not measured'
_exptl_crystal_description Block
_exptl_crystal_F_000 848
_exptl_crystal_size_max 0.34
_exptl_crystal_size_mid 0.34
_exptl_crystal_size_min 0.18
_refine_diff_density_max 0.528
_refine_diff_density_min -0.526
_refine_diff_density_rms 0.060
_refine_ls_extinction_method none
_refine_ls_goodness_of_fit_ref 1.040
_refine_ls_hydrogen_treatment constr
_refine_ls_matrix_type full
_refine_ls_number_parameters 256
_refine_ls_number_reflns 3882
_refine_ls_number_restraints 124
_refine_ls_restrained_S_all 1.061
_refine_ls_R_factor_all 0.0423
_refine_ls_R_factor_gt 0.0350
_refine_ls_shift/su_max 0.000
_refine_ls_shift/su_mean 0.000
_refine_ls_structure_factor_coef Fsqd
_refine_ls_weighting_details 'calc w=1/[\s^2^(Fo^2^)+(0.0465P)^2^+1.0969P] where P=(Fo^2^+2Fc^2^)/3'
_refine_ls_weighting_scheme calc
_refine_ls_wR_factor_gt 0.0845
_refine_ls_wR_factor_ref 0.0880
_reflns_number_gt 3388
_reflns_number_total 3882
_reflns_threshold_expression I>2\s(I)
_cod_data_source_file b902079a.txt
_cod_data_source_block 3
_cod_depositor_comments
;
The following automatic conversions were performed:
'_symmetry_cell_setting' value 'Monoclinic' changed to 'monoclinic'
according to '/home/saulius/struct/CIF-dictionaries/cif_core.dic'
dictionary named 'cif_core.dic' version 2.4.1 from 2010-06-29.

Automatic conversion script
Id: cif_fix_enum 1527 2010-12-29 10:47:43Z saulius 
;
_cod_original_sg_symbol_H-M P2(1)/m
_cod_database_code 7001430

loop_
_symmetry_equiv_pos_as_xyz
'x, y, z'
'-x, y+1/2, -z'
'-x, -y, -z'
'x, -y-1/2, z'

loop_
_atom_site_label
_atom_site_type_symbol
_atom_site_fract_x
_atom_site_fract_y
_atom_site_fract_z
_atom_site_U_iso_or_equiv
_atom_site_adp_type
_atom_site_occupancy
_atom_site_symmetry_multiplicity
_atom_site_calc_flag
_atom_site_refinement_flags
_atom_site_disorder_assembly
_atom_site_disorder_group
Y1 Y -0.77675(3) 0.2500 0.09983(3) 0.01973(11) Uani 1 2 d S . .
C1 C -0.6857(3) 0.2500 0.3088(3) 0.0223(7) Uani 1 2 d S . .
P1 P -0.64370(6) 0.16758(3) 0.29817(6) 0.01916(16) Uani 1 1 d . . .
C2 C -0.7114(2) 0.11679(13) 0.4223(2) 0.0217(5) Uani 1 1 d . . .
C3 C -0.6507(3) 0.06119(13) 0.4832(3) 0.0300(6) Uani 1 1 d . . .
H3 H -0.5668 0.0486 0.4630 0.036 Uiso 1 1 calc R . .
C4 C -0.7110(3) 0.02359(15) 0.5738(3) 0.0378(7) Uani 1 1 d . . .
H4 H -0.6674 -0.0136 0.6168 0.045 Uiso 1 1 calc R . .
C5 C -0.8341(3) 0.04024(15) 0.6014(3) 0.0353(7) Uani 1 1 d . . .
H5 H -0.8764 0.0137 0.6614 0.042 Uiso 1 1 calc R . .
C6 C -0.8953(3) 0.09553(16) 0.5414(3) 0.0351(7) Uani 1 1 d . . .
H6 H -0.9801 0.1072 0.5602 0.042 Uiso 1 1 calc R . .
C7 C -0.8340(2) 0.13436(15) 0.4536(3) 0.0302(6) Uani 1 1 d . . .
H7 H -0.8761 0.1733 0.4146 0.036 Uiso 1 1 calc R . .
C8 C -0.4718(2) 0.15272(12) 0.3169(2) 0.0229(5) Uani 1 1 d . . .
C9 C -0.4030(2) 0.13954(15) 0.2125(3) 0.0321(6) Uani 1 1 d . . .
H9 H -0.4473 0.1326 0.1325 0.038 Uiso 1 1 calc R . .
C10 C -0.2707(3) 0.13639(16) 0.2233(3) 0.0411(7) Uani 1 1 d . . .
H10 H -0.2247 0.1285 0.1507 0.049 Uiso 1 1 calc R . .
C11 C -0.2055(3) 0.14471(15) 0.3393(3) 0.0421(8) Uani 1 1 d . . .
H11 H -0.1147 0.1423 0.3469 0.050 Uiso 1 1 calc R . .
C12 C -0.2727(3) 0.15657(15) 0.4441(3) 0.0420(8) Uani 1 1 d . . .
H12 H -0.2280 0.1613 0.5244 0.050 Uiso 1 1 calc R . .
C13 C -0.4053(3) 0.16164(14) 0.4333(3) 0.0329(6) Uani 1 1 d . . .
H13 H -0.4506 0.1712 0.5057 0.039 Uiso 1 1 calc R . .
N1 N -0.70043(18) 0.13970(10) 0.16105(18) 0.0216(4) Uani 1 1 d . . .
Si1 Si -0.73903(7) 0.05723(4) 0.10973(7) 0.02587(18) Uani 1 1 d . . .
C14 C -0.8922(3) 0.02640(16) 0.1709(3) 0.0404(7) Uani 1 1 d . . .
H14A H -0.8797 0.0185 0.2619 0.061 Uiso 1 1 calc R . .
H14B H -0.9185 -0.0171 0.1287 0.061 Uiso 1 1 calc R . .
H14C H -0.9587 0.0616 0.1540 0.061 Uiso 1 1 calc R . .
C15 C -0.6150(3) -0.00978(15) 0.1553(3) 0.0439(8) Uani 1 1 d . . .
H15A H -0.5334 0.0036 0.1223 0.066 Uiso 1 1 calc R . .
H15B H -0.6421 -0.0549 0.1200 0.066 Uiso 1 1 calc R . .
H15C H -0.6044 -0.0132 0.2474 0.066 Uiso 1 1 calc R . .
C16 C -0.7586(3) 0.06072(16) -0.0660(3) 0.0394(7) Uani 1 1 d . . .
H16A H -0.8258 0.0943 -0.0920 0.059 Uiso 1 1 calc R . .
H16B H -0.7827 0.0147 -0.0990 0.059 Uiso 1 1 calc R . .
H16C H -0.6777 0.0751 -0.0994 0.059 Uiso 1 1 calc R . .
C17 C -1.0027(4) 0.2500 0.1285(4) 0.0401(10) Uani 1 2 d S . .
H17A H -1.0307 0.2078 0.1723 0.048 Uiso 0.50 1 calc PR . .
H17B H -1.0307 0.2922 0.1723 0.048 Uiso 0.50 1 calc PR . .
C18 C -1.0426(3) 0.2500 -0.0032(4) 0.0340(9) Uani 1 2 d S . .
C19 C -1.0579(3) 0.18824(16) -0.0736(3) 0.0453(8) Uani 1 1 d . . .
H19 H -1.0480 0.1449 -0.0312 0.054 Uiso 1 1 calc R . .
C20 C -1.0866(4) 0.18853(18) -0.2013(3) 0.0617(10) Uani 1 1 d . . .
H20 H -1.0984 0.1457 -0.2451 0.074 Uiso 1 1 calc R . .
C21 C -1.0985(6) 0.2500 -0.2668(5) 0.0713(18) Uani 1 2 d S . .
H21 H -1.1147 0.2500 -0.3558 0.086 Uiso 1 2 calc SR . .
O1 O -0.6863(2) 0.2500 -0.0971(2) 0.0365(7) Uani 1 2 d SDU . .
C22 C -0.5503(3) 0.2500 -0.1014(4) 0.0662(13) Uani 0.50 2 d SPDU A 1
H22A H -0.5156 0.2024 -0.0903 0.079 Uiso 0.25 1 calc PR A 1
H22B H -0.5100 0.2802 -0.0346 0.079 Uiso 0.25 1 calc PR A 1
C23 C -0.5261(14) 0.2780(12) -0.2313(7) 0.071(2) Uani 0.25 1 d PDU A 1
H23A H -0.5249 0.3294 -0.2320 0.085 Uiso 0.25 1 calc PR A 1
H23B H -0.4446 0.2602 -0.2607 0.085 Uiso 0.25 1 calc PR A 1
C24 C -0.6391(4) 0.2500 -0.3096(4) 0.0782(14) Uani 0.50 2 d SPDU A 1
H24A H -0.6599 0.2801 -0.3838 0.094 Uiso 0.25 1 calc PR A 1
H24B H -0.6218 0.2024 -0.3392 0.094 Uiso 0.25 1 calc PR A 1
C22A C -0.5503(3) 0.2500 -0.1014(4) 0.0662(13) Uani 0.50 2 d SPDU A 2
H22C H -0.5129 0.2127 -0.0463 0.079 Uiso 0.25 1 calc PR A 2
H22D H -0.5153 0.2950 -0.0698 0.079 Uiso 0.25 1 calc PR A 2
C23A C -0.5137(10) 0.238(2) -0.2356(6) 0.070(2) Uani 0.25 1 d PDU A 2
H23C H -0.4483 0.2723 -0.2592 0.084 Uiso 0.25 1 calc PR A 2
H23D H -0.4813 0.1908 -0.2474 0.084 Uiso 0.25 1 calc PR A 2
C24A C -0.6391(4) 0.2500 -0.3096(4) 0.0782(14) Uani 0.50 2 d SPDU A 2
H24C H -0.6372 0.2950 -0.3545 0.094 Uiso 0.25 1 calc PR A 2
H24D H -0.6532 0.2128 -0.3733 0.094 Uiso 0.25 1 calc PR A 2
C25 C -0.7461(4) 0.2500 -0.2231(3) 0.0505(11) Uani 1 2 d SDU A .
H25A H -0.8003 0.2918 -0.2373 0.061 Uiso 0.50 1 calc PR B 1
H25B H -0.8003 0.2082 -0.2373 0.061 Uiso 0.50 1 calc PR B 1

loop_
_atom_site_aniso_label
_atom_site_aniso_U_11
_atom_site_aniso_U_22
_atom_site_aniso_U_33
_atom_site_aniso_U_23
_atom_site_aniso_U_13
_atom_site_aniso_U_12
Y1 0.01983(18) 0.0220(2) 0.01715(18) 0.000 -0.00015(13) 0.000
C1 0.0236(18) 0.0218(19) 0.0212(18) 0.000 0.0002(14) 0.000
P1 0.0196(3) 0.0178(3) 0.0199(3) 0.0008(2) 0.0000(2) -0.0003(2)
C2 0.0249(13) 0.0199(13) 0.0203(12) -0.0032(10) 0.0007(10) -0.0026(10)
C3 0.0305(14) 0.0235(14) 0.0367(15) 0.0052(11) 0.0080(12) 0.0049(11)
C4 0.0431(17) 0.0300(16) 0.0407(17) 0.0126(13) 0.0054(13) 0.0026(13)
C5 0.0419(17) 0.0367(16) 0.0279(15) 0.0081(12) 0.0058(12) -0.0097(13)
C6 0.0254(14) 0.0467(19) 0.0340(15) 0.0051(13) 0.0070(12) -0.0013(13)
C7 0.0260(14) 0.0338(16) 0.0309(14) 0.0079(12) 0.0019(11) 0.0016(12)
C8 0.0214(12) 0.0154(12) 0.0312(14) 0.0032(10) -0.0027(11) -0.0017(10)
C9 0.0229(13) 0.0403(17) 0.0329(15) 0.0103(12) 0.0015(11) -0.0005(12)
C10 0.0272(15) 0.0475(19) 0.0497(19) 0.0152(15) 0.0101(13) 0.0006(13)
C11 0.0191(14) 0.0398(18) 0.066(2) 0.0154(15) -0.0050(14) -0.0052(12)
C12 0.0307(16) 0.0380(18) 0.055(2) -0.0029(14) -0.0180(15) -0.0004(13)
C13 0.0317(15) 0.0288(16) 0.0370(16) -0.0041(12) -0.0069(12) 0.0028(12)
N1 0.0206(10) 0.0227(11) 0.0213(11) -0.0011(8) 0.0015(8) -0.0005(9)
Si1 0.0279(4) 0.0216(4) 0.0278(4) -0.0054(3) -0.0002(3) -0.0004(3)
C14 0.0389(17) 0.0344(17) 0.0482(18) -0.0060(14) 0.0042(14) -0.0111(13)
C15 0.0499(19) 0.0301(17) 0.0508(19) -0.0088(14) -0.0036(15) 0.0090(14)
C16 0.0474(18) 0.0385(18) 0.0316(15) -0.0116(13) -0.0031(13) -0.0020(14)
C17 0.025(2) 0.060(3) 0.036(2) 0.000 0.0017(17) 0.000
C18 0.0223(19) 0.042(2) 0.038(2) 0.000 0.0031(17) 0.000
C19 0.060(2) 0.0330(18) 0.0429(18) 0.0050(14) 0.0045(15) 0.0027(15)
C20 0.104(3) 0.036(2) 0.043(2) -0.0077(15) -0.0037(19) -0.002(2)
C21 0.129(5) 0.052(3) 0.030(3) 0.000 -0.013(3) 0.000
O1 0.0331(14) 0.0582(19) 0.0185(13) 0.000 0.0032(11) 0.000
C22 0.042(2) 0.120(4) 0.037(2) 0.000 0.0086(19) 0.000
C23 0.050(4) 0.124(5) 0.041(4) -0.002(4) 0.021(4) -0.001(4)
C24 0.066(3) 0.135(4) 0.035(2) 0.000 0.009(2) 0.000
C22A 0.042(2) 0.120(4) 0.037(2) 0.000 0.0086(19) 0.000
C23A 0.054(4) 0.121(6) 0.038(4) 0.004(5) 0.018(3) -0.001(5)
C24A 0.066(3) 0.135(4) 0.035(2) 0.000 0.009(2) 0.000
C25 0.053(2) 0.076(3) 0.022(2) 0.000 -0.0029(18) 0.000

loop_
_atom_type_symbol
_atom_type_description
_atom_type_scat_dispersion_real
_atom_type_scat_dispersion_imag
_atom_type_scat_source
C C 0.0033 0.0016 'International Tables Vol C Tables 4.2.6.8 and 6.1.1.4'
H H 0.0000 0.0000 'International Tables Vol C Tables 4.2.6.8 and 6.1.1.4'
N N 0.0061 0.0033 'International Tables Vol C Tables 4.2.6.8 and 6.1.1.4'
O O 0.0106 0.0060 'International Tables Vol C Tables 4.2.6.8 and 6.1.1.4'
Si Si 0.0817 0.0704 'International Tables Vol C Tables 4.2.6.8 and 6.1.1.4'
P P 0.1023 0.0942 'International Tables Vol C Tables 4.2.6.8 and 6.1.1.4'
Y Y -2.7962 3.5667 'International Tables Vol C Tables 4.2.6.8 and 6.1.1.4'

loop_
_geom_angle_atom_site_label_1
_geom_angle_atom_site_label_2
_geom_angle_atom_site_label_3
_geom_angle
_geom_angle_site_symmetry_1
_geom_angle_site_symmetry_3
_geom_angle_publ_flag
N1 Y1 N1 129.74(9) 4_565 . ?
N1 Y1 O1 95.55(5) 4_565 . ?
N1 Y1 O1 95.55(5) . . ?
N1 Y1 C1 68.28(5) 4_565 . ?
N1 Y1 C1 68.28(5) . . ?
O1 Y1 C1 132.56(10) . . ?
N1 Y1 C17 106.52(6) 4_565 . ?
N1 Y1 C17 106.52(6) . . ?
O1 Y1 C17 124.78(11) . . ?
C1 Y1 C17 102.66(13) . . ?
N1 Y1 C18 113.71(5) 4_565 . ?
N1 Y1 C18 113.71(5) . . ?
O1 Y1 C18 95.56(10) . . ?
C1 Y1 C18 131.88(12) . . ?
C17 Y1 C18 29.22(12) . . ?
P1 C1 P1 147.6(2) 4_565 . ?
P1 C1 Y1 91.62(12) 4_565 . ?
P1 C1 Y1 91.62(12) . . ?
N1 P1 C1 107.16(14) . . ?
N1 P1 C8 110.15(11) . . ?
C1 P1 C8 114.15(14) . . ?
N1 P1 C2 109.58(10) . . ?
C1 P1 C2 110.31(14) . . ?
C8 P1 C2 105.45(11) . . ?
C3 C2 C7 118.6(2) . . ?
C3 C2 P1 124.39(19) . . ?
C7 C2 P1 116.97(19) . . ?
C2 C3 C4 120.8(2) . . ?
C5 C4 C3 120.1(3) . . ?
C6 C5 C4 119.6(3) . . ?
C5 C6 C7 120.4(3) . . ?
C6 C7 C2 120.5(2) . . ?
C9 C8 C13 118.6(2) . . ?
C9 C8 P1 120.30(19) . . ?
C13 C8 P1 120.7(2) . . ?
C10 C9 C8 120.9(3) . . ?
C11 C10 C9 120.2(3) . . ?
C10 C11 C12 119.6(3) . . ?
C11 C12 C13 120.5(3) . . ?
C8 C13 C12 120.2(3) . . ?
P1 N1 Si1 130.77(12) . . ?
P1 N1 Y1 92.68(9) . . ?
Si1 N1 Y1 132.85(10) . . ?
N1 Si1 C16 106.99(12) . . ?
N1 Si1 C14 111.85(12) . . ?
C16 Si1 C14 108.72(14) . . ?
N1 Si1 C15 114.24(12) . . ?
C16 Si1 C15 108.12(14) . . ?
C14 Si1 C15 106.76(15) . . ?
C18 C17 Y1 95.7(2) . . ?
C19 C18 C19 115.2(4) . 4_565 ?
C19 C18 C17 122.29(19) . . ?
C19 C18 C17 122.29(19) 4_565 . ?
C19 C18 Y1 105.7(2) . . ?
C19 C18 Y1 105.7(2) 4_565 . ?
C17 C18 Y1 55.0(2) . . ?
C20 C19 C18 122.2(3) . . ?
C19 C20 C21 120.8(3) . . ?
C20 C21 C20 118.9(5) 4_565 . ?
C22 O1 C25 110.0(3) . . ?
C22 O1 Y1 119.3(2) . . ?
C25 O1 Y1 130.6(2) . . ?
O1 C22 C23 104.9(6) . . ?
C24 C23 C22 101.8(5) . . ?
C25 C24 C23 104.7(6) . . ?
O1 C25 C24 106.0(3) . . ?

loop_
_geom_bond_atom_site_label_1
_geom_bond_atom_site_label_2
_geom_bond_distance
_geom_bond_site_symmetry_2
_geom_bond_publ_flag
Y1 N1 2.345(2) 4_565 ?
Y1 N1 2.345(2) . ?
Y1 O1 2.356(2) . ?
Y1 C1 2.357(3) . ?
Y1 C17 2.406(4) . ?
Y1 C18 2.921(4) . ?
C1 P1 1.6521(12) 4_565 ?
C1 P1 1.6521(11) . ?
P1 N1 1.627(2) . ?
P1 C8 1.820(2) . ?
P1 C2 1.824(2) . ?
C2 C3 1.383(3) . ?
C2 C7 1.390(3) . ?
C3 C4 1.390(4) . ?
C4 C5 1.379(4) . ?
C5 C6 1.377(4) . ?
C6 C7 1.387(4) . ?
C8 C9 1.388(4) . ?
C8 C13 1.388(4) . ?
C9 C10 1.384(4) . ?
C10 C11 1.377(4) . ?
C11 C12 1.377(5) . ?
C12 C13 1.389(4) . ?
N1 Si1 1.718(2) . ?
Si1 C16 1.867(3) . ?
Si1 C14 1.868(3) . ?
Si1 C15 1.871(3) . ?
C17 C18 1.433(6) . ?
C18 C19 1.408(4) . ?
C18 C19 1.408(4) 4_565 ?
C19 C20 1.371(4) . ?
C20 C21 1.374(4) . ?
C21 C20 1.374(4) 4_565 ?
O1 C22 1.429(3) . ?
O1 C25 1.439(3) . ?
C22 C23 1.519(5) . ?
C23 C24 1.500(5) . ?
C24 C25 1.498(3) . ?
